data_4021996
loop_
_publ_author_name
'Elizabeth R. Gillies'
'Christel Dolain'
'Jean-Michel L\'eger'
'Ivan Huc'

_publ_section_title
;
 Amphipathic Helices from Aromatic Amino Acid Oligomers
;
_journal_name_full 'Journal of Organic Chemistry'
_journal_page_first 7931
_journal_page_last 7939
_journal_paper_doi 10.1021/jo0603577
_journal_volume 71
_journal_year 2006
_chemical_formula_sum 'C30 H28 F3 N5 O8'
_chemical_formula_weight 643.57
_chemical_name_systematic
; 
 ? 
;
_space_group_IT_number 14
_symmetry_cell_setting monoclinic
_symmetry_space_group_name_Hall '-P 2ybc'
_symmetry_space_group_name_H-M 'P 1 21/c 1'
_atom_sites_solution_hydrogens geom
_atom_sites_solution_primary direct
_atom_sites_solution_secondary difmap
_audit_creation_method SHELXL-97
_cell_angle_alpha 90.00
_cell_angle_beta 98.27(2)
_cell_angle_gamma 90.00
_cell_formula_units_Z 4
_cell_length_a 8.568(3)
_cell_length_b 36.381(7)
_cell_length_c 9.457(6)
_cell_measurement_temperature 163(2)
_cell_volume 2917(2)
_computing_cell_refinement CrystalClear
_computing_data_collection CrystalClear
_computing_data_reduction CrystalClear
_computing_structure_refinement 'SHELXL-97 (Sheldrick, 1997)'
_computing_structure_solution 'SHELXS-97 (Sheldrick, 1990)'
_diffrn_ambient_temperature 163(2)
_diffrn_measured_fraction_theta_full 0.883
_diffrn_measured_fraction_theta_max 0.883
_diffrn_measurement_device_type 'Rigaku RAXIS Rapid'
_diffrn_measurement_method \w-scans
_diffrn_radiation_monochromator Confocal
_diffrn_radiation_source 'micro-focus rotating anode'
_diffrn_radiation_type CuK\a
_diffrn_radiation_wavelength 1.54178
_diffrn_reflns_av_R_equivalents 0.0299
_diffrn_reflns_av_sigmaI/netI 0.0203
_diffrn_reflns_limit_h_max 10
_diffrn_reflns_limit_h_min -10
_diffrn_reflns_limit_k_max 44
_diffrn_reflns_limit_k_min -44
_diffrn_reflns_limit_l_max 8
_diffrn_reflns_limit_l_min -9
_diffrn_reflns_number 33260
_diffrn_reflns_theta_full 72.49
_diffrn_reflns_theta_max 72.49
_diffrn_reflns_theta_min 4.86
_exptl_absorpt_coefficient_mu 1.029
_exptl_absorpt_correction_T_max 0.8609
_exptl_absorpt_correction_T_min 0.8206
_exptl_crystal_colour yellow
_exptl_crystal_density_diffrn 1.465
_exptl_crystal_density_method 'not measured'
_exptl_crystal_description prism
_exptl_crystal_F_000 1336
_exptl_crystal_size_max 0.20
_exptl_crystal_size_mid 0.15
_exptl_crystal_size_min 0.15
_refine_diff_density_max 0.323
_refine_diff_density_min -0.330
_refine_diff_density_rms 0.064
_refine_ls_extinction_coef 0.00000(14)
_refine_ls_extinction_expression Fc^*^=kFc[1+0.001xFc^2^\l^3^/sin(2\q)]^-1/4^
_refine_ls_extinction_method SHELXL
_refine_ls_goodness_of_fit_ref 1.124
_refine_ls_hydrogen_treatment mixed
_refine_ls_matrix_type full
_refine_ls_number_parameters 446
_refine_ls_number_reflns 5117
_refine_ls_number_restraints 3
_refine_ls_restrained_S_all 1.125
_refine_ls_R_factor_all 0.0609
_refine_ls_R_factor_gt 0.0573
_refine_ls_shift/su_max 0.971
_refine_ls_shift/su_mean 0.005
_refine_ls_structure_factor_coef Fsqd
_refine_ls_weighting_details 'calc w=1/[\s^2^(Fo^2^)+(0.1034P)^2^+2.1922P] where P=(Fo^2^+2Fc^2^)/3'
_refine_ls_weighting_scheme calc
_refine_ls_wR_factor_gt 0.1814
_refine_ls_wR_factor_ref 0.1926
_reflns_number_gt 4949
_reflns_number_total 5117
_reflns_threshold_expression >2sigma(I)
_cod_data_source_file jo0603577si20060221_083057.cif
_cod_original_sg_symbol_H-M 'P 21/c'
_cod_database_code 4021996

loop_
_symmetry_equiv_pos_as_xyz
'x, y, z'
'-x, y+1/2, -z+1/2'
'-x, -y, -z'
'x, -y-1/2, z-1/2'

loop_
_atom_site_label
_atom_site_type_symbol
_atom_site_fract_x
_atom_site_fract_y
_atom_site_fract_z
_atom_site_U_iso_or_equiv
_atom_site_adp_type
_atom_site_occupancy
_atom_site_symmetry_multiplicity
_atom_site_calc_flag
_atom_site_refinement_flags
_atom_site_disorder_assembly
_atom_site_disorder_group
C1 C -0.0615(3) 0.08409(7) -0.6662(3) 0.0365(6) Uani 1 1 d . . .
C2 C -0.1511(3) 0.07842(8) -0.7953(3) 0.0435(7) Uani 1 1 d . . .
H2 H -0.2269 0.0962 -0.8335 0.052 Uiso 1 1 calc R . .
C3 C -0.1308(4) 0.04616(8) -0.8712(3) 0.0469(7) Uani 1 1 d . . .
H3 H -0.1943 0.0418 -0.9606 0.056 Uiso 1 1 calc R . .
C4 C -0.0199(3) 0.02087(7) -0.8174(3) 0.0407(6) Uani 1 1 d . . .
H4 H -0.0037 -0.0004 -0.8716 0.049 Uiso 1 1 calc R . .
C5 C 0.0702(3) 0.02614(7) -0.6823(3) 0.0354(6) Uani 1 1 d . . .
C6 C 0.0493(3) 0.05788(6) -0.5995(3) 0.0327(6) Uani 1 1 d . . .
N7 N -0.0782(3) 0.11944(6) -0.5943(3) 0.0398(5) Uani 1 1 d . . .
O8 O -0.2110(3) 0.12984(6) -0.5835(3) 0.0540(6) Uani 1 1 d . . .
O9 O 0.0421(3) 0.13678(5) -0.5540(3) 0.0588(6) Uani 1 1 d . . .
C10 C 0.1825(3) -0.00038(6) -0.6197(3) 0.0339(6) Uani 1 1 d . . .
C11 C 0.2551(3) 0.00504(6) -0.4831(3) 0.0358(6) Uani 1 1 d . . .
H11 H 0.3296 -0.0123 -0.4390 0.043 Uiso 1 1 calc R . .
C12 C 0.2179(3) 0.03675(6) -0.4082(3) 0.0331(6) Uani 1 1 d . . .
N13 N 0.1203(2) 0.06299(5) -0.4628(2) 0.0324(5) Uani 1 1 d . . .
O14 O 0.2056(2) -0.02939(5) -0.7029(2) 0.0380(5) Uani 1 1 d . . .
C15 C 0.3155(3) -0.05717(7) -0.6411(3) 0.0365(6) Uani 1 1 d . . .
H15A H 0.2767 -0.0686 -0.5578 0.044 Uiso 1 1 calc R . .
H15B H 0.4195 -0.0459 -0.6081 0.044 Uiso 1 1 calc R . .
C16 C 0.3312(3) -0.08594(7) -0.7536(3) 0.0371(6) Uani 1 1 d . . .
H16 H 0.3732 -0.0738 -0.8352 0.045 Uiso 1 1 calc R . .
C17 C 0.1722(3) -0.10346(7) -0.8098(3) 0.0450(7) Uani 1 1 d . . .
H17A H 0.1866 -0.1219 -0.8824 0.067 Uiso 1 1 calc R . .
H17B H 0.0991 -0.0844 -0.8523 0.067 Uiso 1 1 calc R . .
H17C H 0.1290 -0.1153 -0.7308 0.067 Uiso 1 1 calc R . .
C18 C 0.4503(4) -0.11482(7) -0.6890(3) 0.0443(7) Uani 1 1 d . . .
H18A H 0.4620 -0.1337 -0.7607 0.067 Uiso 1 1 calc R . .
H18B H 0.4127 -0.1263 -0.6063 0.067 Uiso 1 1 calc R . .
H18C H 0.5524 -0.1030 -0.6585 0.067 Uiso 1 1 calc R . .
C19 C 0.2954(3) 0.03965(6) -0.2550(3) 0.0323(6) Uani 1 1 d . . .
O20 O 0.3934(2) 0.01692(5) -0.2064(2) 0.0420(5) Uani 1 1 d . . .
N21 N 0.2477(2) 0.06839(5) -0.1804(2) 0.0336(5) Uani 1 1 d . . .
H21 H 0.1775 0.0834 -0.2266 0.040 Uiso 1 1 calc R . .
C22 C 0.3002(3) 0.07640(6) -0.0361(3) 0.0319(6) Uani 1 1 d . . .
C23 C 0.3759(3) 0.05155(7) 0.0609(3) 0.0367(6) Uani 1 1 d . . .
H23 H 0.3970 0.0274 0.0306 0.044 Uiso 1 1 calc R . .
C24 C 0.4216(3) 0.06174(7) 0.2034(3) 0.0389(6) Uani 1 1 d . . .
H24 H 0.4743 0.0442 0.2679 0.047 Uiso 1 1 calc R . .
C25 C 0.3929(3) 0.09615(7) 0.2532(3) 0.0363(6) Uani 1 1 d . . .
H25 H 0.4246 0.1024 0.3506 0.044 Uiso 1 1 calc R . .
C26 C 0.3152(3) 0.12220(6) 0.1564(3) 0.0314(6) Uani 1 1 d . . .
C27 C 0.2682(3) 0.11279(6) 0.0110(3) 0.0306(5) Uani 1 1 d . . .
C28 C 0.2812(3) 0.15864(6) 0.1985(3) 0.0333(6) Uani 1 1 d . . .
C29 C 0.2044(3) 0.18214(6) 0.0994(3) 0.0353(6) Uani 1 1 d . . .
H29 H 0.1784 0.2064 0.1255 0.042 Uiso 1 1 calc R . .
C30 C 0.1647(3) 0.16973(6) -0.0416(3) 0.0334(6) Uani 1 1 d . . .
N31 N 0.1940(2) 0.13655(5) -0.0893(2) 0.0321(5) Uani 1 1 d . . .
C32 C 0.0863(3) 0.19722(6) -0.1476(3) 0.0352(6) Uani 1 1 d . . .
O33 O 0.0754(3) 0.22938(5) -0.1182(2) 0.0544(6) Uani 1 1 d . . .
O34 O 0.0283(2) 0.18304(5) -0.2723(2) 0.0387(5) Uani 1 1 d . . .
C35 C -0.0556(3) 0.20862(7) -0.3732(3) 0.0412(7) Uani 1 1 d . . .
H35A H -0.0948 0.1957 -0.4621 0.062 Uiso 1 1 calc R . .
H35B H 0.0160 0.2284 -0.3932 0.062 Uiso 1 1 calc R . .
H35C H -0.1446 0.2191 -0.3327 0.062 Uiso 1 1 calc R . .
O36 O 0.3302(2) 0.16690(5) 0.3363(2) 0.0369(4) Uani 1 1 d . . .
C37 C 0.2796(3) 0.20184(7) 0.3880(3) 0.0373(6) Uani 1 1 d . . .
H37A H 0.1631 0.2029 0.3783 0.045 Uiso 1 1 calc R . .
H37B H 0.3166 0.2223 0.3326 0.045 Uiso 1 1 calc R . .
C38 C 0.3503(3) 0.20462(7) 0.5422(3) 0.0373(6) Uani 1 1 d . . .
H38A H 0.3214 0.1824 0.5933 0.045 Uiso 1 1 calc R . .
H38B H 0.3049 0.2262 0.5852 0.045 Uiso 1 1 calc R . .
C39 C 0.5294(3) 0.20828(6) 0.5630(3) 0.0354(6) Uani 1 1 d . . .
H39A H 0.5707 0.2046 0.6653 0.042 Uiso 1 1 calc R . .
H39B H 0.5739 0.1887 0.5080 0.042 Uiso 1 1 calc R . .
N40 N 0.5826(3) 0.24396(6) 0.5175(2) 0.0340(5) Uani 1 1 d . . .
H40 H 0.5947 0.2471 0.4274 0.041 Uiso 1 1 calc R . .
C41 C 0.6130(3) 0.27150(7) 0.6076(3) 0.0341(6) Uani 1 1 d . A .
O42 O 0.5972(3) 0.27187(5) 0.7331(2) 0.0497(5) Uani 1 1 d . . .
C43 C 0.6825(4) 0.30622(7) 0.5471(3) 0.0428(7) Uani 1 1 d . . .
F44 F 0.7128(6) 0.30315(14) 0.4143(5) 0.0644(17) Uani 0.777(10) 1 d PD A 1
F45 F 0.5980(4) 0.33527(8) 0.5583(6) 0.081(2) Uani 0.805(11) 1 d PD A 1
F46 F 0.8252(3) 0.31375(11) 0.6228(4) 0.0666(14) Uani 0.757(11) 1 d PD A 1
F44' F 0.775(3) 0.3005(6) 0.471(4) 0.121(13) Uani 0.20 1 d PD A 2
F45' F 0.5441(17) 0.3171(4) 0.4395(18) 0.096(5) Uani 0.20 1 d PD A 2
F46' F 0.694(5) 0.3303(5) 0.6278(18) 0.143(13) Uani 0.20 1 d PD A 2

loop_
_atom_site_aniso_label
_atom_site_aniso_U_11
_atom_site_aniso_U_22
_atom_site_aniso_U_33
_atom_site_aniso_U_23
_atom_site_aniso_U_13
_atom_site_aniso_U_12
C1 0.0414(13) 0.0310(12) 0.0380(16) 0.0031(10) 0.0094(11) -0.0012(10)
C2 0.0471(15) 0.0414(14) 0.0405(18) 0.0059(12) 0.0007(12) 0.0029(11)
C3 0.0503(16) 0.0460(15) 0.0414(18) 0.0025(13) -0.0038(13) 0.0018(12)
C4 0.0490(15) 0.0368(13) 0.0360(17) -0.0021(11) 0.0052(12) -0.0021(11)
C5 0.0373(13) 0.0296(12) 0.0391(17) -0.0008(10) 0.0049(11) -0.0039(9)
C6 0.0356(12) 0.0292(11) 0.0334(15) 0.0028(10) 0.0054(10) -0.0036(9)
N7 0.0454(13) 0.0305(11) 0.0434(15) 0.0050(9) 0.0061(10) 0.0034(9)
O8 0.0498(12) 0.0498(12) 0.0628(15) -0.0045(10) 0.0093(10) 0.0103(9)
O9 0.0537(12) 0.0322(10) 0.0894(19) -0.0074(10) 0.0065(12) -0.0038(9)
C10 0.0380(13) 0.0273(11) 0.0375(16) -0.0031(10) 0.0089(11) -0.0030(9)
C11 0.0371(13) 0.0265(11) 0.0427(17) -0.0030(10) 0.0026(11) 0.0002(9)
C12 0.0342(12) 0.0257(11) 0.0395(16) -0.0017(10) 0.0055(10) -0.0029(9)
N13 0.0351(10) 0.0267(10) 0.0356(13) -0.0001(8) 0.0064(9) -0.0016(8)
O14 0.0468(10) 0.0290(9) 0.0376(12) -0.0065(7) 0.0040(8) 0.0027(7)
C15 0.0408(13) 0.0296(12) 0.0387(16) -0.0006(10) 0.0045(11) 0.0002(10)
C16 0.0442(14) 0.0293(12) 0.0389(16) -0.0023(10) 0.0099(11) -0.0020(10)
C17 0.0478(15) 0.0363(14) 0.0505(19) -0.0087(12) 0.0063(13) -0.0064(11)
C18 0.0522(16) 0.0335(13) 0.0486(19) -0.0007(12) 0.0116(13) 0.0030(11)
C19 0.0344(12) 0.0237(11) 0.0386(16) -0.0008(10) 0.0050(10) -0.0026(9)
O20 0.0470(11) 0.0316(9) 0.0453(12) -0.0054(8) -0.0008(8) 0.0092(7)
N21 0.0360(11) 0.0267(10) 0.0365(13) -0.0016(8) -0.0007(9) 0.0047(8)
C22 0.0304(11) 0.0277(11) 0.0373(16) -0.0039(10) 0.0043(10) 0.0009(9)
C23 0.0428(13) 0.0272(12) 0.0396(16) -0.0022(10) 0.0042(11) 0.0053(10)
C24 0.0421(14) 0.0322(12) 0.0406(17) 0.0040(11) -0.0004(11) 0.0071(10)
C25 0.0383(13) 0.0337(12) 0.0357(16) -0.0025(10) 0.0016(11) 0.0030(10)
C26 0.0274(11) 0.0296(11) 0.0370(15) -0.0030(10) 0.0034(10) -0.0010(9)
C27 0.0265(11) 0.0252(11) 0.0394(16) -0.0027(10) 0.0026(10) 0.0012(8)
C28 0.0310(12) 0.0301(12) 0.0387(16) -0.0072(10) 0.0045(10) -0.0015(9)
C29 0.0320(12) 0.0250(11) 0.0483(17) -0.0062(10) 0.0041(11) 0.0016(9)
C30 0.0279(11) 0.0257(11) 0.0461(16) -0.0034(10) 0.0036(10) -0.0009(9)
N31 0.0294(10) 0.0258(9) 0.0399(13) -0.0034(8) 0.0009(8) -0.0008(7)
C32 0.0312(12) 0.0260(12) 0.0470(17) -0.0022(10) 0.0009(11) -0.0007(9)
O33 0.0742(14) 0.0248(9) 0.0574(14) -0.0035(8) -0.0131(11) 0.0029(8)
O34 0.0413(10) 0.0278(8) 0.0442(12) -0.0001(7) -0.0029(8) 0.0053(7)
C35 0.0429(14) 0.0351(13) 0.0436(18) 0.0048(11) -0.0009(12) 0.0082(10)
O36 0.0400(9) 0.0297(9) 0.0399(12) -0.0083(7) 0.0017(8) 0.0051(7)
C37 0.0376(13) 0.0300(12) 0.0438(18) -0.0113(11) 0.0035(11) 0.0033(9)
C38 0.0416(14) 0.0358(13) 0.0360(17) -0.0063(11) 0.0107(11) -0.0016(10)
C39 0.0417(13) 0.0277(11) 0.0365(16) -0.0001(10) 0.0050(11) 0.0000(9)
N40 0.0428(11) 0.0320(10) 0.0265(13) 0.0026(8) 0.0028(9) -0.0004(8)
C41 0.0386(13) 0.0308(12) 0.0328(18) -0.0005(10) 0.0050(10) 0.0043(9)
O42 0.0802(15) 0.0395(11) 0.0309(14) -0.0015(8) 0.0127(10) -0.0018(9)
C43 0.0546(17) 0.0341(14) 0.042(2) 0.0003(12) 0.0133(14) 0.0011(11)
F44 0.105(4) 0.053(2) 0.040(2) -0.0029(13) 0.0258(19) -0.030(2)
F45 0.081(3) 0.0356(15) 0.140(5) 0.021(2) 0.065(3) 0.0159(15)
F46 0.0530(18) 0.077(3) 0.066(3) 0.0030(17) -0.0028(14) -0.0263(14)
F44' 0.121(19) 0.052(8) 0.22(4) 0.011(18) 0.14(2) 0.008(12)
F45' 0.114(11) 0.068(8) 0.099(10) 0.054(8) -0.011(8) -0.020(7)
F46' 0.34(4) 0.041(9) 0.057(10) -0.032(7) 0.071(16) -0.079(15)

loop_
_atom_type_symbol
_atom_type_description
_atom_type_scat_dispersion_real
_atom_type_scat_dispersion_imag
_atom_type_scat_source
C C 0.0181 0.0091 'International Tables Vol C Tables 4.2.6.8 and 6.1.1.4'
H H 0.0000 0.0000 'International Tables Vol C Tables 4.2.6.8 and 6.1.1.4'
N N 0.0311 0.0180 'International Tables Vol C Tables 4.2.6.8 and 6.1.1.4'
O O 0.0492 0.0322 'International Tables Vol C Tables 4.2.6.8 and 6.1.1.4'
F F 0.0727 0.0534 'International Tables Vol C Tables 4.2.6.8 and 6.1.1.4'

loop_
_geom_angle_atom_site_label_1
_geom_angle_atom_site_label_2
_geom_angle_atom_site_label_3
_geom_angle
C2 C1 C6 123.3(2)
C2 C1 N7 117.9(2)
C6 C1 N7 118.8(2)
C1 C2 C3 119.4(3)
C4 C3 C2 120.3(3)
C3 C4 C5 120.5(3)
C4 C5 C6 121.0(2)
C4 C5 C10 122.2(2)
C6 C5 C10 116.8(2)
N13 C6 C5 124.1(2)
N13 C6 C1 120.5(2)
C5 C6 C1 115.3(2)
O8 N7 O9 124.8(2)
O8 N7 C1 117.7(2)
O9 N7 C1 117.5(2)
O14 C10 C11 125.5(2)
O14 C10 C5 115.7(2)
C11 C10 C5 118.8(2)
C10 C11 C12 119.2(2)
N13 C12 C11 124.6(2)
N13 C12 C19 119.4(2)
C11 C12 C19 116.0(2)
C12 N13 C6 116.3(2)
C10 O14 C15 116.9(2)
O14 C15 C16 108.5(2)
C15 C16 C18 108.4(2)
C15 C16 C17 111.6(2)
C18 C16 C17 111.3(2)
O20 C19 N21 124.6(2)
O20 C19 C12 119.9(2)
N21 C19 C12 115.4(2)
C19 N21 C22 126.0(2)
C23 C22 N21 124.3(2)
C23 C22 C27 119.3(2)
N21 C22 C27 116.4(2)
C22 C23 C24 120.4(2)
C25 C24 C23 122.2(2)
C24 C25 C26 118.7(2)
C25 C26 C27 120.5(2)
C25 C26 C28 122.5(2)
C27 C26 C28 117.0(2)
N31 C27 C26 123.9(2)
N31 C27 C22 117.2(2)
C26 C27 C22 118.9(2)
O36 C28 C29 125.3(2)
O36 C28 C26 115.5(2)
C29 C28 C26 119.2(2)
C28 C29 C30 118.5(2)
N31 C30 C29 125.8(2)
N31 C30 C32 117.9(2)
C29 C30 C32 116.3(2)
C30 N31 C27 115.5(2)
O33 C32 O34 123.6(2)
O33 C32 C30 122.1(2)
O34 C32 C30 114.3(2)
C32 O34 C35 115.22(19)
C28 O36 C37 117.11(19)
O36 C37 C38 106.7(2)
C37 C38 C39 112.9(2)
N40 C39 C38 113.0(2)
C41 N40 C39 121.8(2)
O42 C41 N40 127.0(3)
O42 C41 C43 117.2(2)
N40 C41 C43 115.7(3)
F44' C43 F46' 123(2)
F44' C43 F45 129.5(12)
F46' C43 F45 47(2)
F44' C43 F44 32.2(16)
F46' C43 F44 132.9(8)
F45 C43 F44 109.6(4)
F44' C43 F46 73.7(17)
F46' C43 F46 61(2)
F45 C43 F46 105.4(3)
F44 C43 F46 103.5(3)
F44' C43 F45' 99.8(17)
F46' C43 F45' 103(2)
F45 C43 F45' 56.1(7)
F44 C43 F45' 67.9(8)
F46 C43 F45' 150.6(5)
F44' C43 C41 114.7(11)
F46' C43 C41 112.1(8)
F45 C43 C41 112.9(3)
F44 C43 C41 115.0(3)
F46 C43 C41 109.7(3)
F45' C43 C41 99.2(5)

loop_
_geom_bond_atom_site_label_1
_geom_bond_atom_site_label_2
_geom_bond_distance
C1 C2 1.361(4)
C1 C6 1.427(3)
C1 N7 1.471(3)
C2 C3 1.400(4)
C3 C4 1.367(4)
C4 C5 1.408(4)
C5 C6 1.421(4)
C5 C10 1.429(3)
C6 N13 1.360(3)
N7 O8 1.218(3)
N7 O9 1.222(3)
C10 O14 1.348(3)
C10 C11 1.365(4)
C11 C12 1.414(3)
C12 N13 1.324(3)
C12 C19 1.508(4)
O14 C15 1.446(3)
C15 C16 1.512(4)
C16 C18 1.529(4)
C16 C17 1.529(4)
C19 O20 1.221(3)
C19 N21 1.357(3)
N21 C22 1.404(3)
C22 C23 1.381(4)
C22 C27 1.436(3)
C23 C24 1.398(4)
C24 C25 1.372(4)
C25 C26 1.415(3)
C26 C27 1.418(4)
C26 C28 1.427(3)
C27 N31 1.371(3)
C28 O36 1.344(3)
C28 C29 1.366(4)
C29 C30 1.403(4)
C30 N31 1.325(3)
C30 C32 1.504(3)
C32 O33 1.209(3)
C32 O34 1.317(3)
O34 C35 1.448(3)
O36 C37 1.450(3)
C37 C38 1.500(4)
C38 C39 1.525(4)
C39 N40 1.461(3)
N40 C41 1.317(3)
C41 O42 1.214(4)
C41 C43 1.541(4)
C43 F44' 1.164(19)
C43 F46' 1.157(12)
C43 F45 1.294(4)
C43 F44 1.323(6)
C43 F46 1.353(4)
C43 F45' 1.500(13)

loop_
_geom_torsion_atom_site_label_1
_geom_torsion_atom_site_label_2
_geom_torsion_atom_site_label_3
_geom_torsion_atom_site_label_4
_geom_torsion
C6 C1 C2 C3 -2.9(4)
N7 C1 C2 C3 175.8(3)
C1 C2 C3 C4 -1.1(5)
C2 C3 C4 C5 2.8(5)
C3 C4 C5 C6 -0.5(4)
C3 C4 C5 C10 177.3(3)
C4 C5 C6 N13 173.1(2)
C10 C5 C6 N13 -4.9(4)
C4 C5 C6 C1 -3.2(4)
C10 C5 C6 C1 178.9(2)
C2 C1 C6 N13 -171.4(3)
N7 C1 C6 N13 9.9(4)
C2 C1 C6 C5 5.0(4)
N7 C1 C6 C5 -173.7(2)
C2 C1 N7 O8 49.5(4)
C6 C1 N7 O8 -131.7(3)
C2 C1 N7 O9 -128.2(3)
C6 C1 N7 O9 50.6(3)
C4 C5 C10 O14 5.0(4)
C6 C5 C10 O14 -177.0(2)
C4 C5 C10 C11 -174.1(3)
C6 C5 C10 C11 3.9(4)
O14 C10 C11 C12 -179.4(2)
C5 C10 C11 C12 -0.4(4)
C10 C11 C12 N13 -2.7(4)
C10 C11 C12 C19 176.5(2)
C11 C12 N13 C6 1.9(4)
C19 C12 N13 C6 -177.2(2)
C5 C6 N13 C12 2.1(4)
C1 C6 N13 C12 178.1(2)
C11 C10 O14 C15 0.6(4)
C5 C10 O14 C15 -178.4(2)
C10 O14 C15 C16 -176.9(2)
O14 C15 C16 C18 178.7(2)
O14 C15 C16 C17 -58.3(3)
N13 C12 C19 O20 -175.2(2)
C11 C12 C19 O20 5.6(3)
N13 C12 C19 N21 5.1(3)
C11 C12 C19 N21 -174.1(2)
O20 C19 N21 C22 -1.1(4)
C12 C19 N21 C22 178.7(2)
C19 N21 C22 C23 -17.7(4)
C19 N21 C22 C27 163.7(2)
N21 C22 C23 C24 -178.8(2)
C27 C22 C23 C24 -0.3(4)
C22 C23 C24 C25 0.5(4)
C23 C24 C25 C26 -0.4(4)
C24 C25 C26 C27 0.0(4)
C24 C25 C26 C28 -179.7(2)
C25 C26 C27 N31 -179.3(2)
C28 C26 C27 N31 0.4(4)
C25 C26 C27 C22 0.2(4)
C28 C26 C27 C22 180.0(2)
C23 C22 C27 N31 179.5(2)
N21 C22 C27 N31 -1.9(3)
C23 C22 C27 C26 -0.1(4)
N21 C22 C27 C26 178.6(2)
C25 C26 C28 O36 1.0(4)
C27 C26 C28 O36 -178.7(2)
C25 C26 C28 C29 -179.3(2)
C27 C26 C28 C29 0.9(4)
O36 C28 C29 C30 178.2(2)
C26 C28 C29 C30 -1.4(4)
C28 C29 C30 N31 0.5(4)
C28 C29 C30 C32 -177.5(2)
C29 C30 N31 C27 0.8(4)
C32 C30 N31 C27 178.9(2)
C26 C27 N31 C30 -1.3(3)
C22 C27 N31 C30 179.2(2)
N31 C30 C32 O33 -169.3(3)
C29 C30 C32 O33 8.9(4)
N31 C30 C32 O34 12.2(3)
C29 C30 C32 O34 -169.6(2)
O33 C32 O34 C35 -1.8(4)
C30 C32 O34 C35 176.7(2)
C29 C28 O36 C37 8.4(4)
C26 C28 O36 C37 -171.9(2)
C28 O36 C37 C38 -179.4(2)
O36 C37 C38 C39 67.6(3)
C37 C38 C39 N40 70.8(3)
C38 C39 N40 C41 93.4(3)
C39 N40 C41 O42 -2.6(4)
C39 N40 C41 C43 174.6(2)
O42 C41 C43 F44' 137.7(19)
N40 C41 C43 F44' -39.9(19)
O42 C41 C43 F46' -8(2)
N40 C41 C43 F46' 174(2)
O42 C41 C43 F45 -60.0(4)
N40 C41 C43 F45 122.4(4)
O42 C41 C43 F44 173.2(3)
N40 C41 C43 F44 -4.3(4)
O42 C41 C43 F46 57.1(4)
N40 C41 C43 F46 -120.4(3)
O42 C41 C43 F45' -117.0(9)
N40 C41 C43 F45' 65.4(9)
